data_2013512
loop_
_publ_author_name
'Thamotharan, S.'
'Parthasarathi, V.'
'Gupta, P.'
'Jindal, D.P.'
'Piplani, P.'
'Linden, Anthony'

_publ_section_title
;
 2-(2-Naphthyloxy)acetate derivatives. II. A new class of antiamnesic
 agents
;
_journal_issue 8
_journal_name_full 'Acta Crystallographica Section C'
_journal_page_first o467
_journal_page_last o469
_journal_paper_doi 10.1107/S0108270103013258
_journal_volume 59
_journal_year 2003
_chemical_formula_iupac 'C17 H20 N2 O2'
_chemical_formula_moiety 'C17 H20 N2 O2'
_chemical_formula_sum 'C17 H20 N2 O2'
_chemical_formula_weight 284.35
_chemical_melting_point 383
_chemical_name_systematic
;
1-(2-Naphthyloxymethylcarbonyl)-4-methylpiperazine
;
_space_group_IT_number 29
_symmetry_cell_setting orthorhombic
_symmetry_space_group_name_Hall 'P 2c -2ac'
_symmetry_space_group_name_H-M 'P c a 21'
_atom_sites_solution_hydrogens geom
_atom_sites_solution_primary direct
_atom_sites_solution_secondary difmap
_audit_creation_method SHELXL-97
_cell_angle_alpha 90.00
_cell_angle_beta 90.00
_cell_angle_gamma 90.00
_cell_formula_units_Z 4
_cell_length_a 13.7560(3)
_cell_length_b 12.7389(2)
_cell_length_c 8.5031(2)
_cell_measurement_reflns_used 1547
_cell_measurement_temperature 160(2)
_cell_measurement_theta_max 25.0
_cell_measurement_theta_min 2.0
_cell_volume 1490.05(5)
_computing_cell_refinement 'DENZO--SMN (Otwinowski & Minor, 1997)'
_computing_data_collection 'COLLECT (Nonius, 2000)'
_computing_data_reduction 'DENZO--SMN and SCALEPACK (Otwinowski & Minor, 1997)'
_computing_molecular_graphics 'ORTEP-3 for Windows (Farrugia, 1997)'
_computing_publication_material 'PARST97 (Nardelli, 1995) and PLATON (Spek, 2003)'
_computing_structure_refinement 'SHELXL97 (Sheldrick, 1997)'
_computing_structure_solution 'SIR92 (Altomare et al., 1994)'
_diffrn_ambient_temperature 160(2)
_diffrn_detector_area_resol_mean 9
_diffrn_measured_fraction_theta_full 0.999
_diffrn_measured_fraction_theta_max 0.999
_diffrn_measurement_device_type 'Nonius KappaCCD diffractometer'
_diffrn_measurement_method '\w scans with \k offsets'
_diffrn_radiation_monochromator 'horizontally mounted graphite crystal'
_diffrn_radiation_source 'Nonius FR591 sealed tube generator'
_diffrn_radiation_type 'Mo K\a'
_diffrn_radiation_wavelength 0.71073
_diffrn_reflns_av_R_equivalents 0.079
_diffrn_reflns_av_sigmaI/netI 0.0375
_diffrn_reflns_limit_h_max 16
_diffrn_reflns_limit_h_min -16
_diffrn_reflns_limit_k_max 15
_diffrn_reflns_limit_k_min -15
_diffrn_reflns_limit_l_max 10
_diffrn_reflns_limit_l_min -10
_diffrn_reflns_number 17668
_diffrn_reflns_theta_full 25.00
_diffrn_reflns_theta_max 25.00
_diffrn_reflns_theta_min 2.96
_diffrn_standards_decay_% 0
_diffrn_standards_number 0
_exptl_absorpt_coefficient_mu 0.084
_exptl_absorpt_correction_type none
_exptl_crystal_colour colourless
_exptl_crystal_density_diffrn 1.268
_exptl_crystal_density_method 'not measured'
_exptl_crystal_description plate
_exptl_crystal_F_000 608
_exptl_crystal_size_max 0.23
_exptl_crystal_size_mid 0.13
_exptl_crystal_size_min 0.07
_refine_diff_density_max 0.181
_refine_diff_density_min -0.157
_refine_ls_extinction_coef 0.014(3)
_refine_ls_extinction_expression Fc^*^=kFc[1+0.001xFc^2^\l^3^/sin(2\q)]^-1/4^
_refine_ls_extinction_method SHELXL97
_refine_ls_goodness_of_fit_ref 1.062
_refine_ls_hydrogen_treatment constr
_refine_ls_matrix_type full
_refine_ls_number_parameters 192
_refine_ls_number_reflns 1414
_refine_ls_number_restraints 1
_refine_ls_restrained_S_all 1.061
_refine_ls_R_factor_all 0.0532
_refine_ls_R_factor_gt 0.0393
_refine_ls_shift/su_max 0.000
_refine_ls_shift/su_mean 0.000
_refine_ls_structure_factor_coef Fsqd
_refine_ls_weighting_details 'calc w=1/[\s^2^(Fo^2^)+(0.0575P)^2^] where P=(Fo^2^+2Fc^2^)/3'
_refine_ls_weighting_scheme calc
_refine_ls_wR_factor_gt 0.0885
_refine_ls_wR_factor_ref 0.0951
_reflns_number_gt 1169
_reflns_number_total 1414
_reflns_threshold_expression 'I > 2\s(I)'
_cod_data_source_file sk1649.cif
_cod_data_source_block II
_cod_original_sg_symbol_H-M 'P c a 21     '
_cod_database_code 2013512
_cod_database_fobs_code 2013512

loop_
_symmetry_equiv_pos_as_xyz
'x, y, z'
'-x, -y, z+1/2'
'-x+1/2, y, z+1/2'
'x+1/2, -y, z'

loop_
_atom_site_label
_atom_site_fract_x
_atom_site_fract_y
_atom_site_fract_z
_atom_site_U_iso_or_equiv
_atom_site_adp_type
_atom_site_calc_flag
_atom_site_refinement_flags
_atom_site_occupancy
_atom_site_disorder_assembly
_atom_site_disorder_group
_atom_site_type_symbol
O11 0.25055(15) 0.39224(13) 0.8553(2) 0.0350(5) Uani d . 1 . . O
O13 0.22566(14) 0.18626(13) 0.9209(2) 0.0380(5) Uani d . 1 . . O
N14 0.11364(16) 0.16057(17) 0.7278(3) 0.0320(6) Uani d . 1 . . N
N17 -0.06198(16) 0.05552(19) 0.6436(3) 0.0350(6) Uani d . 1 . . N
C1 0.3922(2) 0.3208(2) 0.7204(3) 0.0301(7) Uani d . 1 . . C
H1 0.3536 0.2762 0.6562 0.036 Uiso calc R 1 . . H
C2 0.3491(2) 0.38717(19) 0.8255(3) 0.0294(7) Uani d . 1 . . C
C3 0.4050(2) 0.4571(2) 0.9184(3) 0.0351(7) Uani d . 1 . . C
H3 0.3738 0.5055 0.9867 0.042 Uiso calc R 1 . . H
C4 0.5042(2) 0.4543(2) 0.9090(4) 0.0349(7) Uani d . 1 . . C
H4 0.5416 0.4999 0.9734 0.042 Uiso calc R 1 . . H
C5 0.6550(2) 0.3793(2) 0.7946(4) 0.0412(8) Uani d . 1 . . C
H5 0.6940 0.4220 0.8609 0.049 Uiso calc R 1 . . H
C6 0.6981(2) 0.3127(2) 0.6894(4) 0.0481(9) Uani d . 1 . . C
H6 0.7670 0.3098 0.6826 0.058 Uiso calc R 1 . . H
C7 0.6414(2) 0.2488(3) 0.5914(4) 0.0490(9) Uani d . 1 . . C
H7 0.6721 0.2033 0.5181 0.059 Uiso calc R 1 . . H
C8 0.5425(2) 0.2515(2) 0.6006(4) 0.0391(7) Uani d . 1 . . C
H8 0.5051 0.2074 0.5338 0.047 Uiso calc R 1 . . H
C9 0.4944(2) 0.3188(2) 0.7080(3) 0.0303(6) Uani d . 1 . . C
C10 0.5521(2) 0.3847(2) 0.8052(4) 0.0343(7) Uani d . 1 . . C
C12 0.18678(19) 0.3337(2) 0.7559(4) 0.0337(7) Uani d . 1 . . C
H121 0.2116 0.3358 0.6466 0.040 Uiso calc R 1 . . H
H122 0.1216 0.3668 0.7567 0.040 Uiso calc R 1 . . H
C13 0.17791(19) 0.2196(2) 0.8090(3) 0.0298(6) Uani d . 1 . . C
C15 0.0576(2) 0.1944(2) 0.5913(3) 0.0372(7) Uani d . 1 . . C
H151 0.0823 0.1590 0.4957 0.045 Uiso calc R 1 . . H
H152 0.0649 0.2711 0.5768 0.045 Uiso calc R 1 . . H
C16 -0.0486(2) 0.1676(2) 0.6151(4) 0.0369(7) Uani d . 1 . . C
H161 -0.0743 0.2078 0.7057 0.044 Uiso calc R 1 . . H
H162 -0.0860 0.1884 0.5206 0.044 Uiso calc R 1 . . H
C18 -0.0054(2) 0.0230(2) 0.7801(4) 0.0352(7) Uani d . 1 . . C
H181 -0.0129 -0.0536 0.7956 0.042 Uiso calc R 1 . . H
H182 -0.0308 0.0588 0.8750 0.042 Uiso calc R 1 . . H
C19 0.1014(2) 0.0488(2) 0.7611(4) 0.0351(7) Uani d . 1 . . C
H191 0.1367 0.0305 0.8587 0.042 Uiso calc R 1 . . H
H192 0.1290 0.0069 0.6739 0.042 Uiso calc R 1 . . H
C20 -0.1646(2) 0.0311(3) 0.6685(4) 0.0451(8) Uani d . 1 . . C
H201 -0.1725 -0.0447 0.6824 0.068 Uiso calc R 1 . . H
H202 -0.2024 0.0542 0.5770 0.068 Uiso calc R 1 . . H
H203 -0.1879 0.0677 0.7627 0.068 Uiso calc R 1 . . H

loop_
_atom_site_aniso_label
_atom_site_aniso_U_11
_atom_site_aniso_U_22
_atom_site_aniso_U_33
_atom_site_aniso_U_12
_atom_site_aniso_U_13
_atom_site_aniso_U_23
O11 0.0359(11) 0.0336(10) 0.0355(10) -0.0012(9) -0.0020(9) -0.0044(9)
O13 0.0375(12) 0.0397(10) 0.0367(12) -0.0002(9) -0.0051(11) 0.0040(10)
N14 0.0307(13) 0.0337(12) 0.0314(14) -0.0041(10) -0.0018(12) 0.0044(10)
N17 0.0275(13) 0.0400(13) 0.0374(14) -0.0044(10) 0.0026(11) -0.0015(11)
C1 0.0335(15) 0.0297(14) 0.0272(16) -0.0040(12) -0.0029(13) 0.0006(12)
C2 0.0307(16) 0.0264(13) 0.0312(16) 0.0007(12) -0.0014(13) 0.0036(12)
C3 0.0428(18) 0.0285(14) 0.0340(15) -0.0016(12) 0.0000(15) -0.0009(13)
C4 0.0409(18) 0.0296(14) 0.0342(16) -0.0076(12) -0.0044(15) 0.0016(13)
C5 0.0368(17) 0.0337(15) 0.053(2) -0.0035(13) -0.0071(17) 0.0102(15)
C6 0.0319(17) 0.0461(17) 0.066(2) 0.0075(15) 0.0012(18) 0.0067(17)
C7 0.0450(19) 0.0457(18) 0.056(2) 0.0106(16) 0.0072(18) -0.0012(16)
C8 0.0397(18) 0.0375(15) 0.0402(16) 0.0030(13) -0.0017(16) -0.0040(14)
C9 0.0363(16) 0.0267(13) 0.0280(14) -0.0004(12) -0.0024(13) 0.0044(11)
C10 0.0385(17) 0.0274(14) 0.0370(16) -0.0044(12) -0.0058(15) 0.0061(13)
C12 0.0294(15) 0.0363(15) 0.0354(16) -0.0008(12) -0.0022(15) 0.0005(13)
C13 0.0248(14) 0.0347(14) 0.0298(15) 0.0024(12) 0.0034(13) -0.0020(12)
C15 0.0381(17) 0.0424(17) 0.0311(16) -0.0059(12) -0.0050(14) 0.0050(14)
C16 0.0341(17) 0.0399(16) 0.0368(16) 0.0011(12) -0.0041(15) 0.0032(14)
C18 0.0361(16) 0.0325(14) 0.0371(17) -0.0009(12) 0.0029(14) 0.0001(13)
C19 0.0334(16) 0.0304(14) 0.0414(17) 0.0006(12) -0.0041(15) 0.0021(14)
C20 0.0347(16) 0.0509(18) 0.050(2) -0.0072(15) 0.0050(16) -0.0074(15)

loop_
_atom_type_symbol
_atom_type_description
_atom_type_scat_dispersion_real
_atom_type_scat_dispersion_imag
_atom_type_scat_source
C C 0.0033 0.0000 'International Tables Vol C Tables 4.2.6.8 and 6.1.1.4'
H H 0.0000 0.0000 'International Tables Vol C Tables 4.2.6.8 and 6.1.1.4'
N N 0.0061 0.0000 'International Tables Vol C Tables 4.2.6.8 and 6.1.1.4'
O O 0.0106 0.0000 'International Tables Vol C Tables 4.2.6.8 and 6.1.1.4'

loop_
_geom_angle_atom_site_label_1
_geom_angle_atom_site_label_2
_geom_angle_atom_site_label_3
_geom_angle
_geom_angle_publ_flag
C2 O11 C12 118.1(2) ?
C13 N14 C15 126.0(2) yes
C13 N14 C19 121.2(2) yes
C15 N14 C19 112.4(2) yes
C18 N17 C16 110.0(2) yes
C18 N17 C20 109.9(2) yes
C16 N17 C20 110.7(2) yes
C2 C1 C9 119.5(2) ?
C2 C1 H1 120.2 ?
C9 C1 H1 120.2 ?
C1 C2 O11 125.1(2) yes
C1 C2 C3 121.2(3) ?
O11 C2 C3 113.7(2) ?
C4 C3 C2 119.6(3) ?
C4 C3 H3 120.2 ?
C2 C3 H3 120.2 ?
C3 C4 C10 121.2(3) ?
C3 C4 H4 119.4 ?
C10 C4 H4 119.4 ?
C6 C5 C10 120.3(3) ?
C6 C5 H5 119.8 ?
C10 C5 H5 119.8 ?
C5 C6 C7 120.4(3) ?
C5 C6 H6 119.8 ?
C7 C6 H6 119.8 ?
C8 C7 C6 120.5(3) ?
C8 C7 H7 119.8 ?
C6 C7 H7 119.8 ?
C7 C8 C9 121.2(3) ?
C7 C8 H8 119.4 ?
C9 C8 H8 119.4 ?
C1 C9 C8 121.7(2) ?
C1 C9 C10 120.2(3) ?
C8 C9 C10 118.1(2) ?
C4 C10 C5 122.3(3) ?
C4 C10 C9 118.3(3) ?
C5 C10 C9 119.4(3) ?
O11 C12 C13 111.8(2) ?
O11 C12 H121 109.3 ?
C13 C12 H121 109.3 ?
O11 C12 H122 109.3 ?
C13 C12 H122 109.3 ?
H121 C12 H122 107.9 ?
O13 C13 N14 123.5(3) ?
O13 C13 C12 120.9(2) ?
N14 C13 C12 115.5(2) ?
N14 C15 C16 109.7(2) ?
N14 C15 H151 109.7 ?
C16 C15 H151 109.7 ?
N14 C15 H152 109.7 ?
C16 C15 H152 109.7 ?
H151 C15 H152 108.2 ?
N17 C16 C15 111.4(2) ?
N17 C16 H161 109.4 ?
C15 C16 H161 109.4 ?
N17 C16 H162 109.4 ?
C15 C16 H162 109.4 ?
H161 C16 H162 108.0 ?
N17 C18 C19 111.8(2) ?
N17 C18 H181 109.3 ?
C19 C18 H181 109.3 ?
N17 C18 H182 109.3 ?
C19 C18 H182 109.3 ?
H181 C18 H182 107.9 ?
N14 C19 C18 110.2(2) ?
N14 C19 H191 109.6 ?
C18 C19 H191 109.6 ?
N14 C19 H192 109.6 ?
C18 C19 H192 109.6 ?
H191 C19 H192 108.1 ?
N17 C20 H201 109.5 ?
N17 C20 H202 109.5 ?
H201 C20 H202 109.5 ?
N17 C20 H203 109.5 ?
H201 C20 H203 109.5 ?
H202 C20 H203 109.5 ?

loop_
_geom_bond_atom_site_label_1
_geom_bond_atom_site_label_2
_geom_bond_site_symmetry_2
_geom_bond_distance
_geom_bond_publ_flag
O11 C2 . 1.380(3) ?
O11 C12 . 1.428(3) ?
O13 C13 . 1.232(3) ?
N14 C13 . 1.350(3) ?
N14 C15 . 1.458(4) ?
N14 C19 . 1.461(3) ?
N17 C18 . 1.458(4) ?
N17 C16 . 1.460(4) ?
N17 C20 . 1.461(4) ?
C1 C2 . 1.366(4) ?
C1 C9 . 1.410(4) ?
C1 H1 . 0.9500 ?
C2 C3 . 1.417(4) ?
C3 C4 . 1.367(4) ?
C3 H3 . 0.9500 ?
C4 C10 . 1.413(4) ?
C4 H4 . 0.9500 ?
C5 C6 . 1.368(4) ?
C5 C10 . 1.420(4) ?
C5 H5 . 0.9500 ?
C6 C7 . 1.402(5) ?
C6 H6 . 0.9500 ?
C7 C8 . 1.363(4) ?
C7 H7 . 0.9500 ?
C8 C9 . 1.417(4) ?
C8 H8 . 0.9500 ?
C9 C10 . 1.421(4) ?
C12 C13 . 1.528(4) ?
C12 H121 . 0.9900 ?
C12 H122 . 0.9900 ?
C15 C16 . 1.515(4) ?
C15 H151 . 0.9900 ?
C15 H152 . 0.9900 ?
C16 H161 . 0.9900 ?
C16 H162 . 0.9900 ?
C18 C19 . 1.513(4) ?
C18 H181 . 0.9900 ?
C18 H182 . 0.9900 ?
C19 H191 . 0.9900 ?
C19 H192 . 0.9900 ?
C20 H201 . 0.9800 ?
C20 H202 . 0.9800 ?
C20 H203 . 0.9800 ?

loop_
_geom_hbond_atom_site_label_D
_geom_hbond_atom_site_label_H
_geom_hbond_atom_site_label_A
_geom_hbond_site_symmetry_A
_geom_hbond_distance_DH
_geom_hbond_distance_HA
_geom_hbond_distance_DA
_geom_hbond_angle_DHA
_geom_hbond_publ_flag
C1 H1 O13 3_554 0.95 2.55 3.471(3) 163 yes
C5 H5 O11 4_565 0.95 2.49 3.236(3) 135 yes

loop_
_geom_torsion_atom_site_label_1
_geom_torsion_atom_site_label_2
_geom_torsion_atom_site_label_3
_geom_torsion_atom_site_label_4
_geom_torsion
_geom_torsion_publ_flag
C9 C1 C2 O11 -176.1(2) ?
C9 C1 C2 C3 2.3(4) ?
C12 O11 C2 C1 -8.4(4) ?
C12 O11 C2 C3 173.1(2) ?
C1 C2 C3 C4 -3.5(4) ?
O11 C2 C3 C4 175.1(2) ?
C2 C3 C4 C10 1.7(4) ?
C10 C5 C6 C7 -0.3(5) ?
C5 C6 C7 C8 -0.5(5) ?
C6 C7 C8 C9 0.3(5) ?
C2 C1 C9 C8 -179.9(3) ?
C2 C1 C9 C10 0.7(4) ?
C7 C8 C9 C1 -178.8(3) ?
C7 C8 C9 C10 0.7(4) ?
C3 C4 C10 C5 -179.2(3) ?
C3 C4 C10 C9 1.3(4) ?
C6 C5 C10 C4 -178.2(3) ?
C6 C5 C10 C9 1.3(4) ?
C1 C9 C10 C4 -2.5(4) ?
C8 C9 C10 C4 178.1(2) ?
C1 C9 C10 C5 178.0(3) ?
C8 C9 C10 C5 -1.5(4) ?
C2 O11 C12 C13 84.0(3) yes
C15 N14 C13 O13 -177.8(3) ?
C19 N14 C13 O13 -4.5(4) ?
C15 N14 C13 C12 3.7(4) ?
C19 N14 C13 C12 177.0(2) ?
O11 C12 C13 O13 -3.0(4) ?
O11 C12 C13 N14 175.6(2) yes
C13 N14 C15 C16 -130.2(3) ?
C19 N14 C15 C16 56.1(3) ?
C18 N17 C16 C15 57.5(3) ?
C20 N17 C16 C15 179.2(3) ?
N14 C15 C16 N17 -57.0(3) ?
C16 N17 C18 C19 -56.6(3) ?
C20 N17 C18 C19 -178.8(2) ?
C13 N14 C19 C18 130.7(3) ?
C15 N14 C19 C18 -55.2(3) ?
N17 C18 C19 N14 55.2(3) ?

loop_
_cod_related_entry_id
_cod_related_entry_database
_cod_related_entry_code
1 ChemSpider 941921
